data_1572326
loop_
_publ_author_name
'Scholes, Abbie M.'
'Kershaw Cook, Laurence J.'
'Szczypi&#x144;ski, Filip T'
'Luzyanin, Konstantin V.'
'Egleston, Benjamin D.'
'Greenaway, Rebecca L.'
'Slater, Anna G.'

_publ_section_title
;
 Dynamic and solid-state behaviour of bromoisotrianglimine.
;
_journal_issue 35
_journal_name_full 'Chemical science'
_journal_page_first 14254
_journal_page_last 14263
_journal_paper_doi 10.1039/d4sc04207g
_journal_volume 15
_journal_year 2024
_chemical_formula_moiety 'C28 H30 Br2 N4'
_chemical_formula_sum 'C28 H30 Br2 N4'
_chemical_formula_weight 582.38
_space_group_crystal_system triclinic
_space_group_IT_number 2
_space_group_name_Hall '-P 1'
_space_group_name_H-M_alt 'P -1'
_atom_sites_solution_hydrogens geom
_audit_creation_date 2022-11-17
_audit_creation_method
;
Olex2 1.3
(compiled 2020.11.12 svn.r5f609507 for OlexSys, GUI svn.r6408)
;
_audit_update_record
;
2023-12-07 deposited with the CCDC.	2024-07-29 downloaded from the CCDC.
;
_cell_angle_alpha 99.016(4)
_cell_angle_beta 92.137(3)
_cell_angle_gamma 109.139(5)
_cell_formula_units_Z 1
_cell_length_a 6.4446(2)
_cell_length_b 8.9992(6)
_cell_length_c 11.3593(4)
_cell_measurement_reflns_used 9089
_cell_measurement_temperature 100.01(10)
_cell_measurement_theta_max 29.5460
_cell_measurement_theta_min 1.8090
_cell_volume 611.91(5)
_computing_cell_refinement 'CrysAlisPro 1.171.40.53 (Rigaku OD, 2019)'
_computing_data_collection 'CrysAlisPro 1.171.40.53 (Rigaku OD, 2019)'
_computing_data_reduction 'CrysAlisPro 1.171.40.53 (Rigaku OD, 2019)'
_computing_molecular_graphics 'Olex2 1.3 (Dolomanov et al., 2009)'
_computing_publication_material 'Olex2 1.3 (Dolomanov et al., 2009)'
_computing_structure_refinement 'SHELXL 2018/3 (Sheldrick, 2015)'
_diffrn_ambient_environment N~2~
_diffrn_ambient_temperature 100.01(10)
_diffrn_detector 'Hybrid Pixel Array Detector'
_diffrn_detector_area_resol_mean 10.0000
_diffrn_measured_fraction_theta_full 0.998
_diffrn_measured_fraction_theta_max 0.889
_diffrn_measurement_details
;
List of Runs (angles in degrees, time in seconds):

  # Type    Start    End  Width  t~exp~   \w     \q     \k     \f   Frames
#--------------------------------------------------------------------------
  1  \w   -101.00   9.00   1.00   10.00    --  -15.10 -57.00-120.00  110
  2  \w    -52.00  11.00   1.00   10.00    --  -15.10  57.00 -30.00   63
  3  \w   -100.00   2.00   1.00   10.00    --  -15.10 -57.00   0.00  102
  4  \w    -53.00  17.00   1.00   10.00    --  -15.10  57.00  90.00   70
  5  \w    -55.00 -24.00   1.00   10.00    --  -15.10  68.00-150.00   31
  6  \w    -21.00  27.00   1.00   10.00    --  -15.10  68.00-150.00   48
  7  \w     44.00  74.00   1.00   10.00    --  -15.10  68.00-150.00   30
  8  \w   -103.00 -19.00   1.00   10.00    --  -15.10 -19.00 120.00   84
  9  \w     17.00  74.00   1.00   10.00    --  -15.10 -19.00 120.00   57
 10  \w    -51.00 -22.00   1.00   10.00    --  -15.10  68.00   0.00   29
 11  \w    -18.00   9.00   1.00   10.00    --  -15.10  68.00   0.00   27
 12  \w    -44.00  66.00   1.00   10.00    --  -15.10  57.00-180.00  110
 13  \w    -93.00  24.00   1.00   10.00    --  -15.10 -68.00 120.00  117
;
_diffrn_measurement_device 'four-circle diffractometer'
_diffrn_measurement_device_type 'XtaLAB AFC12 (RCD3): Kappa single'
_diffrn_measurement_method '\w scans'
_diffrn_orient_matrix_type 'CrysAlisPro convention (1999,Acta A55,543-557)'
_diffrn_orient_matrix_UB_11 -0.0358272000
_diffrn_orient_matrix_UB_12 -0.0847366000
_diffrn_orient_matrix_UB_13 -0.0101614000
_diffrn_orient_matrix_UB_21 0.0328289000
_diffrn_orient_matrix_UB_22 -0.0005869000
_diffrn_orient_matrix_UB_23 -0.0589321000
_diffrn_orient_matrix_UB_31 0.1064650000
_diffrn_orient_matrix_UB_32 0.0031833000
_diffrn_orient_matrix_UB_33 0.0213871000
_diffrn_radiation_monochromator mirror
_diffrn_radiation_probe x-ray
_diffrn_radiation_type 'Mo K\a'
_diffrn_radiation_wavelength 0.71073
_diffrn_reflns_av_unetI/netI 0.0214
_diffrn_reflns_Laue_measured_fraction_full 0.998
_diffrn_reflns_Laue_measured_fraction_max 0.889
_diffrn_reflns_limit_h_max 8
_diffrn_reflns_limit_h_min -8
_diffrn_reflns_limit_k_max 12
_diffrn_reflns_limit_k_min -12
_diffrn_reflns_limit_l_max 15
_diffrn_reflns_limit_l_min -15
_diffrn_reflns_number 3047
_diffrn_reflns_point_group_measured_fraction_full 0.998
_diffrn_reflns_point_group_measured_fraction_max 0.889
_diffrn_reflns_theta_full 25.242
_diffrn_reflns_theta_max 29.557
_diffrn_reflns_theta_min 1.823
_diffrn_source 'Rotating-anode X-ray tube'
_diffrn_source_type 'Rigaku 007HF (Mo) X-ray Source'
_exptl_absorpt_coefficient_mu 3.337
_exptl_absorpt_correction_T_max 1.00000
_exptl_absorpt_correction_T_min 0.60933
_exptl_absorpt_correction_type multi-scan
_exptl_absorpt_process_details
;
CrysAlisPro 1.171.40.53 (Rigaku Oxford Diffraction, 2019)
Empirical absorption correction using spherical harmonics,
 implemented in SCALE3 ABSPACK scaling algorithm.
;
_exptl_crystal_colour 'clear colourless'
_exptl_crystal_colour_lustre clear
_exptl_crystal_colour_primary colourless
_exptl_crystal_density_diffrn 1.580
_exptl_crystal_description plank
_exptl_crystal_F_000 296
_exptl_crystal_preparation
;
Slow vapour diffusion of 1,4-dioxane into a dichloromethane solution of a 1:1 stoichiometric ratio of the RR- and SS- enantiomers
containing a mixture of the [3+3] and [2+2] macrocyclic forms.
;
_exptl_crystal_size_max 0.31
_exptl_crystal_size_mid 0.21
_exptl_crystal_size_min 0.05
_refine_diff_density_max 0.987
_refine_diff_density_min -0.720
_refine_diff_density_rms 0.134
_refine_ls_extinction_method none
_refine_ls_goodness_of_fit_ref 1.154
_refine_ls_hydrogen_treatment constr
_refine_ls_matrix_type full
_refine_ls_number_parameters 155
_refine_ls_number_reflns 3047
_refine_ls_number_restraints 0
_refine_ls_restrained_S_all 1.154
_refine_ls_R_factor_all 0.0398
_refine_ls_R_factor_gt 0.0383
_refine_ls_shift/su_max 0.000
_refine_ls_shift/su_mean 0.000
_refine_ls_structure_factor_coef Fsqd
_refine_ls_weighting_details 'w=1/[\s^2^(Fo^2^)+(0.0440P)^2^+2.8160P] where P=(Fo^2^+2Fc^2^)/3'
_refine_ls_weighting_scheme calc
_refine_ls_wR_factor_gt 0.1227
_refine_ls_wR_factor_ref 0.1232
_reflns_Friedel_coverage 0.000
_reflns_number_gt 2901
_reflns_number_total 3047
_reflns_threshold_expression 'I > 2\s(I)'
_cod_data_source_file d4sc04207g2.cif
_cod_data_source_block 22-meso_v0318_tw_ams371-3_dcmdiox_100k_plank_1
_cod_depositor_comments 'Adding full bibliography for 1572326--1572335.cif.'
_cod_database_code 1572326
_shelx_shelxl_version_number 2018/3
_chemical_oxdiff_formula 'C28 H30 Br2 N4'
_shelx_space_group_comment
;
The symmetry employed for this shelxl refinement is uniquely defined
by the following loop, which should always be used as a source of
symmetry information in preference to the above space-group names.
They are only intended as comments.
;
_shelx_estimated_absorpt_t_max 0.851
_shelx_estimated_absorpt_t_min 0.424
_reflns_odcompleteness_completeness 99.96
_reflns_odcompleteness_iscentric 1
_reflns_odcompleteness_theta 26.32
_olex2_refinement_description
;
1. Twinned data refinement
 Scales: 0.729(3)
 0.271(3)
2. Fixed Uiso
 At 1.2 times of:
  All C(H) groups, All C(H,H) groups
3.a Ternary CH refined with riding coordinates:
 C11(H11), C10(H10)
3.b Secondary CH2 refined with riding coordinates:
 C15(H15A,H15B), C12(H12A,H12B), C14(H14A,H14B), C13(H13A,H13B)
3.c Aromatic/amide H refined with riding coordinates:
 C3(H3), C5(H5), C8(H8), C17(H17), C7(H7)
;
_olex2_date_sample_data_collection 2022-02-11
_olex2_submission_original_sample_id 'AMS371-3 DCMDiox Plank 100 K'
_olex2_submission_special_instructions 'No special instructions were received'
_oxdiff_exptl_absorpt_empirical_details
;
Empirical correction (ABSPACK) includes:
- Absorption correction using spherical harmonics
- Frame scaling
;
_oxdiff_exptl_absorpt_empirical_full_max 1.332
_oxdiff_exptl_absorpt_empirical_full_min 0.766

loop_
_space_group_symop_operation_xyz
'x, y, z'
'-x, -y, -z'

loop_
_atom_site_label
_atom_site_type_symbol
_atom_site_fract_x
_atom_site_fract_y
_atom_site_fract_z
_atom_site_U_iso_or_equiv
_atom_site_adp_type
_atom_site_occupancy
_atom_site_site_symmetry_order
_atom_site_calc_flag
_atom_site_refinement_flags_posn
_atom_site_refinement_flags_adp
_atom_site_refinement_flags_occupancy
_atom_site_disorder_assembly
_atom_site_disorder_group
Br1 Br 0.85494(6) 0.68387(5) 0.07304(3) 0.01541(13) Uani 1 1 d . . . . .
N9 N 1.0798(5) 0.8008(4) 0.5666(3) 0.0115(6) Uani 1 1 d . . . . .
N16 N 0.0502(5) 0.3787(4) 0.2382(3) 0.0120(6) Uani 1 1 d . . . . .
C3 C 0.8511(6) 0.7341(5) 0.3265(3) 0.0124(7) Uani 1 1 d . . . . .
H3 H 1.006409 0.782328 0.327870 0.015 Uiso 1 1 calc R U . . .
C5 C 0.5197(6) 0.6550(4) 0.4289(3) 0.0099(6) Uani 1 1 d . . . . .
H5 H 0.449343 0.655178 0.500899 0.012 Uiso 1 1 calc R U . . .
C4 C 0.7495(6) 0.7280(4) 0.4336(3) 0.0090(6) Uani 1 1 d . . . . .
C8 C 0.8792(6) 0.7917(4) 0.5511(3) 0.0110(7) Uani 1 1 d . . . . .
H8 H 0.810836 0.827056 0.617296 0.013 Uiso 1 1 calc R U . . .
C17 C 0.1561(6) 0.4940(4) 0.3216(3) 0.0108(7) Uani 1 1 d . . . . .
H17 H 0.080514 0.523987 0.386368 0.013 Uiso 1 1 calc R U . . .
C11 C -0.1803(6) 0.2913(4) 0.2538(3) 0.0097(6) Uani 1 1 d . . . . .
H11 H -0.241770 0.362366 0.307577 0.012 Uiso 1 1 calc R U . . .
C6 C 0.3937(6) 0.5825(4) 0.3202(3) 0.0102(7) Uani 1 1 d . . . . .
C10 C 1.1865(6) 0.8557(4) 0.6891(3) 0.0102(7) Uani 1 1 d . . . . .
H10 H 1.106741 0.918628 0.737313 0.012 Uiso 1 1 calc R U . . .
C7 C 0.4952(6) 0.5897(4) 0.2138(3) 0.0114(7) Uani 1 1 d . . . . .
H7 H 0.410917 0.541184 0.138940 0.014 Uiso 1 1 calc R U . . .
C2 C 0.7213(6) 0.6688(4) 0.2187(3) 0.0112(7) Uani 1 1 d . . . . .
C15 C 1.4246(6) 0.9625(4) 0.6833(3) 0.0111(7) Uani 1 1 d . . . . .
H15A H 1.423991 1.059838 0.653259 0.013 Uiso 1 1 calc R U . . .
H15B H 1.496279 0.904727 0.626074 0.013 Uiso 1 1 calc R U . . .
C12 C -0.3140(6) 0.2370(4) 0.1314(3) 0.0116(7) Uani 1 1 d . . . . .
H12A H -0.312616 0.332024 0.097373 0.014 Uiso 1 1 calc R U . . .
H12B H -0.244265 0.174763 0.076604 0.014 Uiso 1 1 calc R U . . .
C14 C 1.5584(6) 1.0111(5) 0.8059(4) 0.0146(7) Uani 1 1 d . . . . .
H14A H 1.713369 1.073570 0.797159 0.018 Uiso 1 1 calc R U . . .
H14B H 1.497883 1.080199 0.860528 0.018 Uiso 1 1 calc R U . . .
C13 C -0.5519(6) 0.1346(5) 0.1401(3) 0.0133(7) Uani 1 1 d . . . . .
H13A H -0.625329 0.198600 0.190616 0.016 Uiso 1 1 calc R U . . .
H13B H -0.632965 0.099584 0.059321 0.016 Uiso 1 1 calc R U . . .

loop_
_atom_site_aniso_label
_atom_site_aniso_U_11
_atom_site_aniso_U_22
_atom_site_aniso_U_33
_atom_site_aniso_U_23
_atom_site_aniso_U_13
_atom_site_aniso_U_12
Br1 0.01312(19) 0.0186(2) 0.00922(18) 0.00282(13) 0.00225(12) -0.00194(14)
N9 0.0098(14) 0.0114(14) 0.0100(14) 0.0009(11) -0.0007(11) -0.0004(12)
N16 0.0075(14) 0.0138(15) 0.0135(15) 0.0062(12) 0.0017(11) 0.0002(12)
C3 0.0094(16) 0.0141(17) 0.0131(17) -0.0001(13) -0.0004(13) 0.0045(14)
C5 0.0094(16) 0.0122(16) 0.0092(16) 0.0029(12) 0.0029(12) 0.0045(13)
C4 0.0115(16) 0.0056(14) 0.0105(16) 0.0022(12) 0.0003(13) 0.0032(12)
C8 0.0107(16) 0.0109(16) 0.0100(16) 0.0020(12) 0.0006(13) 0.0016(13)
C17 0.0091(16) 0.0121(16) 0.0105(16) 0.0032(13) 0.0006(13) 0.0023(13)
C11 0.0046(15) 0.0126(16) 0.0093(15) 0.0015(12) -0.0008(12) -0.0002(13)
C6 0.0099(16) 0.0080(15) 0.0120(16) 0.0032(12) -0.0002(13) 0.0017(13)
C10 0.0091(16) 0.0104(15) 0.0098(16) 0.0011(12) -0.0002(12) 0.0020(13)
C7 0.0116(17) 0.0101(16) 0.0095(16) 0.0009(12) -0.0015(13) 0.0004(13)
C2 0.0123(17) 0.0106(16) 0.0096(16) 0.0026(12) 0.0030(13) 0.0017(13)
C15 0.0093(16) 0.0105(16) 0.0112(16) 0.0017(13) -0.0006(13) 0.0005(13)
C12 0.0103(16) 0.0119(16) 0.0101(16) 0.0020(12) -0.0005(13) 0.0006(13)
C14 0.0102(17) 0.0139(17) 0.0137(17) 0.0003(13) -0.0026(13) -0.0026(14)
C13 0.0101(16) 0.0154(17) 0.0120(17) 0.0042(13) -0.0021(13) 0.0007(14)

loop_
_atom_type_symbol
_atom_type_description
_atom_type_scat_dispersion_real
_atom_type_scat_dispersion_imag
_atom_type_scat_source
C C 0.0033 0.0016 'International Tables Vol C Tables 4.2.6.8 and 6.1.1.4'
H H 0.0000 0.0000 'International Tables Vol C Tables 4.2.6.8 and 6.1.1.4'
Br Br -0.2901 2.4595 'International Tables Vol C Tables 4.2.6.8 and 6.1.1.4'
N N 0.0061 0.0033 'International Tables Vol C Tables 4.2.6.8 and 6.1.1.4'

loop_
_geom_angle_atom_site_label_1
_geom_angle_atom_site_label_2
_geom_angle_atom_site_label_3
_geom_angle
_geom_angle_site_symmetry_1
_geom_angle_site_symmetry_3
_geom_angle_publ_flag
C8 N9 C10 117.0(3) . . ?
C17 N16 C11 116.9(3) . . ?
C4 C3 H3 120.5 . . ?
C2 C3 H3 120.5 . . ?
C2 C3 C4 119.0(3) . . ?
C4 C5 H5 119.5 . . ?
C6 C5 H5 119.5 . . ?
C6 C5 C4 120.9(3) . . ?
C3 C4 C5 119.2(3) . . ?
C3 C4 C8 121.5(3) . . ?
C5 C4 C8 119.2(3) . . ?
N9 C8 C4 122.1(3) . . ?
N9 C8 H8 119.0 . . ?
C4 C8 H8 119.0 . . ?
N16 C17 H17 119.1 . . ?
N16 C17 C6 121.7(3) . . ?
C6 C17 H17 119.1 . . ?
N16 C11 H11 109.8 . . ?
N16 C11 C10 108.2(3) . 2_666 ?
N16 C11 C12 108.9(3) . . ?
C10 C11 H11 109.8 2_666 . ?
C12 C11 H11 109.8 . . ?
C12 C11 C10 110.2(3) . 2_666 ?
C5 C6 C17 118.5(3) . . ?
C5 C6 C7 119.6(3) . . ?
C7 C6 C17 121.8(3) . . ?
N9 C10 C11 109.3(3) . 2_666 ?
N9 C10 H10 109.6 . . ?
N9 C10 C15 108.0(3) . . ?
C11 C10 H10 109.6 2_666 . ?
C15 C10 C11 110.9(3) . 2_666 ?
C15 C10 H10 109.6 . . ?
C6 C7 H7 120.4 . . ?
C2 C7 C6 119.2(3) . . ?
C2 C7 H7 120.4 . . ?
C3 C2 Br1 119.4(3) . . ?
C3 C2 C7 122.0(3) . . ?
C7 C2 Br1 118.6(3) . . ?
C10 C15 H15A 109.2 . . ?
C10 C15 H15B 109.2 . . ?
C10 C15 C14 112.0(3) . . ?
H15A C15 H15B 107.9 . . ?
C14 C15 H15A 109.2 . . ?
C14 C15 H15B 109.2 . . ?
C11 C12 H12A 109.3 . . ?
C11 C12 H12B 109.3 . . ?
H12A C12 H12B 108.0 . . ?
C13 C12 C11 111.6(3) . . ?
C13 C12 H12A 109.3 . . ?
C13 C12 H12B 109.3 . . ?
C15 C14 H14A 109.4 . . ?
C15 C14 H14B 109.4 . . ?
H14A C14 H14B 108.0 . . ?
C13 C14 C15 111.3(3) 2_666 . ?
C13 C14 H14A 109.4 2_666 . ?
C13 C14 H14B 109.4 2_666 . ?
C12 C13 H13A 109.6 . . ?
C12 C13 H13B 109.6 . . ?
C14 C13 C12 110.3(3) 2_666 . ?
C14 C13 H13A 109.6 2_666 . ?
C14 C13 H13B 109.6 2_666 . ?
H13A C13 H13B 108.1 . . ?

loop_
_geom_bond_atom_site_label_1
_geom_bond_atom_site_label_2
_geom_bond_distance
_geom_bond_site_symmetry_2
_geom_bond_publ_flag
Br1 C2 1.897(4) . ?
N9 C8 1.272(5) . ?
N9 C10 1.464(5) . ?
N16 C17 1.272(5) . ?
N16 C11 1.468(4) . ?
C3 H3 0.9500 . ?
C3 C4 1.403(5) . ?
C3 C2 1.385(5) . ?
C5 H5 0.9500 . ?
C5 C4 1.405(5) . ?
C5 C6 1.390(5) . ?
C4 C8 1.473(5) . ?
C8 H8 0.9500 . ?
C17 H17 0.9500 . ?
C17 C6 1.478(5) . ?
C11 H11 1.0000 . ?
C11 C10 1.552(5) 2_666 ?
C11 C12 1.528(5) . ?
C6 C7 1.397(5) . ?
C10 H10 1.0000 . ?
C10 C15 1.531(5) . ?
C7 H7 0.9500 . ?
C7 C2 1.391(5) . ?
C15 H15A 0.9900 . ?
C15 H15B 0.9900 . ?
C15 C14 1.531(5) . ?
C12 H12A 0.9900 . ?
C12 H12B 0.9900 . ?
C12 C13 1.524(5) . ?
C14 H14A 0.9900 . ?
C14 H14B 0.9900 . ?
C14 C13 1.522(5) 2_666 ?
C13 H13A 0.9900 . ?
C13 H13B 0.9900 . ?

loop_
_geom_torsion_atom_site_label_1
_geom_torsion_atom_site_label_2
_geom_torsion_atom_site_label_3
_geom_torsion_atom_site_label_4
_geom_torsion
_geom_torsion_site_symmetry_1
_geom_torsion_site_symmetry_2
_geom_torsion_site_symmetry_3
_geom_torsion_site_symmetry_4
_geom_torsion_publ_flag
N9 C10 C15 C14 -173.6(3) . . . . ?
N16 C17 C6 C5 -152.8(4) . . . . ?
N16 C17 C6 C7 24.7(6) . . . . ?
N16 C11 C12 C13 175.7(3) . . . . ?
C3 C4 C8 N9 -26.1(5) . . . . ?
C5 C4 C8 N9 151.9(4) . . . . ?
C5 C6 C7 C2 0.4(5) . . . . ?
C4 C3 C2 Br1 177.5(3) . . . . ?
C4 C3 C2 C7 -3.6(6) . . . . ?
C4 C5 C6 C17 174.1(3) . . . . ?
C4 C5 C6 C7 -3.4(5) . . . . ?
C8 N9 C10 C11 97.6(4) . . . 2_666 ?
C8 N9 C10 C15 -141.8(3) . . . . ?
C17 N16 C11 C10 -94.2(4) . . . 2_666 ?
C17 N16 C11 C12 146.0(3) . . . . ?
C17 C6 C7 C2 -177.1(3) . . . . ?
C11 N16 C17 C6 175.2(3) . . . . ?
C11 C10 C15 C14 -54.0(4) 2_666 . . . ?
C11 C12 C13 C14 -58.1(4) . . . 2_666 ?
C6 C5 C4 C3 3.0(5) . . . . ?
C6 C5 C4 C8 -175.0(3) . . . . ?
C6 C7 C2 Br1 -177.8(3) . . . . ?
C6 C7 C2 C3 3.2(6) . . . . ?
C10 N9 C8 C4 -175.9(3) . . . . ?
C10 C11 C12 C13 57.1(4) 2_666 . . . ?
C10 C15 C14 C13 55.1(4) . . . 2_666 ?
C2 C3 C4 C5 0.4(5) . . . . ?
C2 C3 C4 C8 178.4(3) . . . . ?

loop_
_twin_individual_id
_twin_individual_mass_fraction_refined
1 0.729(3)
2 0.271(3)
